data_7702142
loop_
_publ_author_name
'Escobedo-Cruz, Francisco V'
'Hughbanks, Timothy'

_publ_section_title
;
 New coordination networks containing trinuclear lanthanide complexes and
 hexacyanometallates.
;
_journal_issue 19
_journal_name_full 'Dalton transactions (Cambridge, England : 2003)'
_journal_page_first 6831
_journal_page_last 6841
_journal_paper_doi 10.1039/c7dt02541f
_journal_volume 47
_journal_year 2018
_chemical_formula_moiety 'C30 H56 Co Er3 N12 O10'
_chemical_formula_sum 'C30 H56 Co Er3 N12 O10'
_chemical_formula_weight 1305.57
_space_group_crystal_system orthorhombic
_space_group_IT_number 62
_space_group_name_Hall '-P 2ac 2n'
_space_group_name_H-M_alt 'P n m a'
_atom_sites_solution_hydrogens mixed
_atom_sites_solution_primary direct
_audit_creation_date 2018-02-15
_audit_creation_method
;
Olex2 1.2
(compiled 2017.08.10 svn.r3461 for OlexSys, GUI svn.r5381)
;
_audit_update_record
;
2018-02-16 deposited with the CCDC.
2018-04-13 downloaded from the CCDC.
;
_cell_angle_alpha 90
_cell_angle_beta 90
_cell_angle_gamma 90
_cell_formula_units_Z 4
_cell_length_a 24.591(9)
_cell_length_b 12.863(5)
_cell_length_c 16.091(6)
_cell_measurement_reflns_used 6561
_cell_measurement_temperature 150
_cell_measurement_theta_max 24.56
_cell_measurement_theta_min 2.29
_cell_volume 5090(3)
_computing_cell_refinement 'SAINT v8.27A (Bruker, 2012)'
_computing_data_collection 'SAINT v8.27A (Bruker, 2012)'
_computing_data_reduction 'SAINT v8.27A (Bruker, 2012)'
_computing_molecular_graphics 'Olex2 (Dolomanov et al., 2009)'
_computing_publication_material 'Olex2 (Dolomanov et al., 2009)'
_computing_structure_refinement 'ShelXL (Sheldrick, 2015)'
_computing_structure_solution 'ShelXS (Sheldrick, 2008)'
_diffrn_ambient_temperature 150
_diffrn_detector 'CCD area detector'
_diffrn_detector_area_resol_mean 5.6
_diffrn_detector_type 'Bruker SMART CCD 6000 area detector'
_diffrn_measured_fraction_theta_full 0.950
_diffrn_measured_fraction_theta_max 0.996
_diffrn_measurement_device 'three-circle diffractometer'
_diffrn_measurement_device_type 'Bruker APEX-II CCD'
_diffrn_measurement_method '\f and \w scans'
_diffrn_radiation_monochromator graphite
_diffrn_radiation_probe x-ray
_diffrn_radiation_type MoK\a
_diffrn_radiation_wavelength 0.71073
_diffrn_reflns_av_R_equivalents 0.0964
_diffrn_reflns_av_unetI/netI 0.0459
_diffrn_reflns_Laue_measured_fraction_full 0.950
_diffrn_reflns_Laue_measured_fraction_max 0.996
_diffrn_reflns_limit_h_max 28
_diffrn_reflns_limit_h_min -28
_diffrn_reflns_limit_k_max 15
_diffrn_reflns_limit_k_min -15
_diffrn_reflns_limit_l_max 18
_diffrn_reflns_limit_l_min -18
_diffrn_reflns_number 48261
_diffrn_reflns_point_group_measured_fraction_full 0.950
_diffrn_reflns_point_group_measured_fraction_max 0.996
_diffrn_reflns_theta_full 25.242
_diffrn_reflns_theta_max 24.841
_diffrn_reflns_theta_min 2.027
_diffrn_source 'sealed X-ray tube'
_diffrn_source_target Mo
_diffrn_source_type 'Incoatec I\ms'
_diffrn_standards_number 0
_exptl_absorpt_coefficient_mu 5.269
_exptl_absorpt_correction_T_max 0.7451
_exptl_absorpt_correction_T_min 0.5441
_exptl_absorpt_correction_type multi-scan
_exptl_absorpt_process_details
;
SADABS-2012/1 (Bruker,2012) was used for absorption correction.
wR2(int) was 0.1334 before and 0.0766 after correction.
The Ratio of minimum to maximum transmission is 0.7302.
The \l/2 correction factor is 0.0015.
;
_exptl_crystal_colour 'clear light yellow'
_exptl_crystal_colour_lustre clear
_exptl_crystal_colour_modifier light
_exptl_crystal_colour_primary yellow
_exptl_crystal_density_diffrn 1.704
_exptl_crystal_description needle
_exptl_crystal_F_000 2524
_exptl_crystal_size_max 0.461
_exptl_crystal_size_mid 0.038
_exptl_crystal_size_min 0.027
_refine_diff_density_max 0.889
_refine_diff_density_min -0.933
_refine_diff_density_rms 0.146
_refine_ls_extinction_method none
_refine_ls_goodness_of_fit_ref 1.061
_refine_ls_hydrogen_treatment constr
_refine_ls_matrix_type full
_refine_ls_number_parameters 266
_refine_ls_number_reflns 4591
_refine_ls_number_restraints 0
_refine_ls_restrained_S_all 1.061
_refine_ls_R_factor_all 0.0414
_refine_ls_R_factor_gt 0.0301
_refine_ls_shift/su_max 0.001
_refine_ls_shift/su_mean 0.000
_refine_ls_structure_factor_coef Fsqd
_refine_ls_weighting_details 'w=1/[\s^2^(Fo^2^)+(0.0272P)^2^+1.7834P] where P=(Fo^2^+2Fc^2^)/3'
_refine_ls_weighting_scheme calc
_refine_ls_wR_factor_gt 0.0670
_refine_ls_wR_factor_ref 0.0710
_reflns_Friedel_coverage 0.000
_reflns_number_gt 3652
_reflns_number_total 4591
_reflns_threshold_expression 'I > 2\s(I)'
_cod_data_source_file c7dt02541f1.cif
_cod_data_source_block C30H56N12O10Er3Co
_cod_database_code 7702142
_shelxl_version_number 2014-1
_shelx_space_group_comment
;
The symmetry employed for this shelxl refinement is uniquely defined
by the following loop, which should always be used as a source of
symmetry information in preference to the above space-group names.
They are only intended as comments.
;
_shelx_estimated_absorpt_t_max 0.871
_shelx_estimated_absorpt_t_min 0.195
_olex2_refinement_description
;
1. Fixed Uiso
 At 1.2 times of:
  All C(H) groups
 At 1.5 times of:
  All C(H,H,H) groups, All O(H,H) groups
2. Uiso/Uaniso restraints and constraints
Uanis(C6) = Uanis(C1BA)
Uanis(C8) = Uanis(C2AA)
Uanis(C4) = Uanis(N2)
3.a Rotating group:
 O4(H4a,H4b), O1AA(H1Aa,H1Ab)
3.b Ternary CH refined with riding coordinates:
 C0AA(H0AA), C3AA(H3AA), C2AA(H2AA), C8(H8), C4AA(H4AA), C6(H6), C0BA(H0BA),
 C1BA(H1BA)
3.c Idealised Me refined as rotating group:
 C5(H5a,H5b,H5c), C6AA(H6Aa,H6Ab,H6Ac), C7AA(H7Aa,H7Ab,H7Ac), C8AA(H8Aa,H8Ab,
 H8Ac), C10(H10a,H10b,H10c), C1(H1a,H1b,H1c)
;
_olex2_submission_special_instructions 'No special instructions were received'

loop_
_space_group_symop_operation_xyz
'x, y, z'
'-x+1/2, -y, z+1/2'
'x+1/2, -y+1/2, -z+1/2'
'-x, y+1/2, -z'
'-x, -y, -z'
'x-1/2, y, -z-1/2'
'-x-1/2, y-1/2, z-1/2'
'x, -y-1/2, z'

loop_
_atom_site_label
_atom_site_type_symbol
_atom_site_fract_x
_atom_site_fract_y
_atom_site_fract_z
_atom_site_U_iso_or_equiv
_atom_site_adp_type
_atom_site_occupancy
_atom_site_site_symmetry_order
_atom_site_calc_flag
_atom_site_refinement_flags_posn
_atom_site_refinement_flags_adp
_atom_site_refinement_flags_occupancy
Er1 Er 0.14673(2) 0.11073(2) 0.79719(2) 0.01136(8) Uani 1 1 d . . .
Er2 Er 0.03383(2) 0.2500 0.69759(2) 0.01321(10) Uani 1 2 d S T P
O0AA O 0.05386(14) 0.1361(3) 0.80378(19) 0.0148(8) Uani 1 1 d . . .
O5 O 0.10383(14) 0.1371(3) 0.67082(19) 0.0131(8) Uani 1 1 d . . .
O3 O 0.19447(18) 0.2500 0.7490(3) 0.0127(11) Uani 1 2 d S T P
O1 O 0.14126(18) 0.2500 0.8827(3) 0.0136(11) Uani 1 2 d S T P
O4 O 0.22773(14) 0.0909(3) 0.8799(2) 0.0173(8) Uani 1 1 d . . .
H4A H 0.2259 0.1324 0.9228 0.026 Uiso 1 1 d GR . .
H4B H 0.2559 0.1132 0.8520 0.026 Uiso 1 1 d GR . .
N7 N 0.0591(2) 0.2500 0.5381(3) 0.0146(14) Uani 1 2 d S T P
N9 N -0.0443(2) 0.2500 0.8111(4) 0.0186(15) Uani 1 2 d S T P
N0AA N 0.10561(16) 0.0584(3) 0.9431(2) 0.0143(10) Uani 1 1 d . . .
C0AA C 0.1201(3) 0.2500 0.5517(4) 0.0137(16) Uani 1 2 d S T P
H0AA H 0.1386 0.2500 0.4964 0.016 Uiso 1 2 calc RS T P
C3AA C 0.1361(2) 0.1511(4) 0.5986(3) 0.0148(12) Uani 1 1 d . . .
H3AA H 0.1292 0.0907 0.5609 0.018 Uiso 1 1 calc R . .
C2AA C 0.1967(2) 0.1525(4) 0.6189(3) 0.0123(9) Uani 1 1 d . . .
H2AA H 0.2178 0.1479 0.5658 0.015 Uiso 1 1 calc R . .
O1AA O -0.02435(15) 0.3794(3) 0.6442(2) 0.0244(9) Uani 1 1 d . . .
H1AA H -0.0150 0.4485 0.6276 0.037 Uiso 1 1 d GR . .
H1AB H -0.0626 0.3747 0.6341 0.037 Uiso 1 1 d GR . .
N8 N 0.20918(16) 0.0583(3) 0.6708(2) 0.0135(9) Uani 1 1 d . . .
C8 C 0.2147(3) 0.2500 0.6661(4) 0.0123(9) Uani 1 2 d S T P
H8 H 0.2553 0.2500 0.6688 0.015 Uiso 1 2 calc RS T P
C5 C 0.1427(2) 0.0476(4) 1.0152(3) 0.0179(12) Uani 1 1 d . . .
H5A H 0.1647 -0.0154 1.0086 0.027 Uiso 1 1 calc GR . .
H5B H 0.1212 0.0426 1.0664 0.027 Uiso 1 1 calc GR . .
H5C H 0.1666 0.1084 1.0182 0.027 Uiso 1 1 calc GR . .
C4AA C -0.0065(3) 0.2500 0.8838(4) 0.0164(17) Uani 1 2 d S T P
H4AA H -0.0287 0.2500 0.9358 0.020 Uiso 1 2 calc RS T P
C6AA C 0.0725(2) -0.0381(4) 0.9408(3) 0.0191(12) Uani 1 1 d . . .
H6AA H 0.0535 -0.0427 0.8874 0.029 Uiso 1 1 calc GR . .
H6AB H 0.0459 -0.0368 0.9861 0.029 Uiso 1 1 calc GR . .
H6AC H 0.0964 -0.0986 0.9474 0.029 Uiso 1 1 calc GR . .
C7AA C 0.1938(2) -0.0357(4) 0.6234(3) 0.0223(13) Uani 1 1 d . . .
H7AA H 0.2085 -0.0974 0.6511 0.033 Uiso 1 1 calc GR . .
H7AB H 0.2085 -0.0311 0.5670 0.033 Uiso 1 1 calc GR . .
H7AC H 0.1541 -0.0409 0.6208 0.033 Uiso 1 1 calc GR . .
C8AA C 0.2681(2) 0.0510(4) 0.6889(3) 0.0199(13) Uani 1 1 d . . .
H8AA H 0.2786 0.1077 0.7263 0.030 Uiso 1 1 calc GR . .
H8AB H 0.2887 0.0563 0.6370 0.030 Uiso 1 1 calc GR . .
H8AC H 0.2758 -0.0159 0.7156 0.030 Uiso 1 1 calc GR . .
C6 C 0.1050(3) 0.2500 0.9522(4) 0.0142(10) Uani 1 2 d S T P
H6 H 0.1275 0.2500 1.0040 0.017 Uiso 1 2 calc RS T P
C0BA C 0.0282(2) 0.1514(4) 0.8826(3) 0.0147(12) Uani 1 1 d . . .
H0BA H 0.0032 0.0911 0.8920 0.018 Uiso 1 1 calc R . .
C1BA C 0.0698(2) 0.1511(4) 0.9528(3) 0.0142(10) Uani 1 1 d . . .
H1BA H 0.0503 0.1463 1.0072 0.017 Uiso 1 1 calc R . .
Co1 Co 0.23310(4) -0.2500 0.84710(6) 0.0143(2) Uani 1 2 d S T P
N2 N 0.15405(17) -0.0772(3) 0.8004(2) 0.0157(8) Uani 1 1 d . . .
C4 C 0.1838(2) -0.1441(4) 0.8176(3) 0.0157(8) Uani 1 1 d . . .
C7 C 0.2829(2) -0.1455(4) 0.8795(3) 0.0160(12) Uani 1 1 d . . .
C9 C 0.2648(3) -0.2500 0.7374(5) 0.0193(18) Uani 1 2 d S T P
N10 N 0.2828(3) -0.2500 0.6718(4) 0.0263(17) Uani 1 2 d S T P
N6 N 0.1786(3) -0.2500 1.0188(4) 0.0283(17) Uani 1 2 d S T P
N1AA N 0.31168(19) -0.0783(4) 0.8991(3) 0.0226(11) Uani 1 1 d . . .
C1AA C 0.2002(3) -0.2500 0.9552(5) 0.0177(17) Uani 1 2 d S T P
C10 C 0.0433(2) 0.3425(4) 0.4893(3) 0.0252(14) Uani 1 1 d . . .
H10A H 0.0045 0.3385 0.4757 0.038 Uiso 1 1 calc GR . .
H10B H 0.0646 0.3447 0.4378 0.038 Uiso 1 1 calc GR . .
H10C H 0.0503 0.4054 0.5219 0.038 Uiso 1 1 calc GR . .
C1 C -0.0807(2) 0.3425(4) 0.8137(3) 0.0234(13) Uani 1 1 d . . .
H1A H -0.0589 0.4059 0.8085 0.035 Uiso 1 1 calc GR . .
H1B H -0.1005 0.3436 0.8666 0.035 Uiso 1 1 calc GR . .
H1C H -0.1068 0.3389 0.7676 0.035 Uiso 1 1 calc GR . .

loop_
_atom_site_aniso_label
_atom_site_aniso_U_11
_atom_site_aniso_U_22
_atom_site_aniso_U_33
_atom_site_aniso_U_23
_atom_site_aniso_U_13
_atom_site_aniso_U_12
Er1 0.01459(14) 0.00869(14) 0.01080(13) 0.00043(10) 0.00066(10) 0.00011(9)
Er2 0.01475(19) 0.01267(19) 0.01221(18) 0.000 -0.00152(14) 0.000
O0AA 0.023(2) 0.013(2) 0.0088(18) 0.0001(14) 0.0013(15) -0.0013(16)
O5 0.020(2) 0.013(2) 0.0058(17) 0.0015(14) 0.0019(15) -0.0022(16)
O3 0.012(3) 0.016(3) 0.010(3) 0.000 0.004(2) 0.000
O1 0.011(3) 0.016(3) 0.014(3) 0.000 0.002(2) 0.000
O4 0.015(2) 0.021(2) 0.0159(19) -0.0012(16) 0.0000(16) -0.0037(16)
N7 0.013(3) 0.021(4) 0.010(3) 0.000 -0.007(3) 0.000
N9 0.017(4) 0.015(4) 0.023(4) 0.000 -0.007(3) 0.000
N0AA 0.017(2) 0.014(2) 0.013(2) -0.0013(18) -0.0011(19) -0.002(2)
C0AA 0.019(4) 0.012(4) 0.010(4) 0.000 0.003(3) 0.000
C3AA 0.019(3) 0.017(3) 0.009(3) -0.004(2) 0.005(2) -0.008(2)
C2AA 0.018(2) 0.011(2) 0.008(2) 0.001(2) 0.0016(17) -0.003(2)
O1AA 0.023(2) 0.022(2) 0.028(2) 0.0096(18) -0.0044(18) 0.0021(18)
N8 0.016(2) 0.013(2) 0.012(2) -0.0007(18) -0.0005(18) -0.0010(19)
C8 0.018(2) 0.011(2) 0.008(2) 0.001(2) 0.0016(17) -0.003(2)
C5 0.024(3) 0.020(3) 0.010(3) 0.005(2) 0.000(2) 0.008(2)
C4AA 0.018(4) 0.020(4) 0.012(4) 0.000 -0.004(3) 0.000
C6AA 0.025(3) 0.011(3) 0.021(3) -0.001(2) 0.005(2) 0.003(2)
C7AA 0.032(3) 0.013(3) 0.021(3) -0.003(2) -0.001(3) 0.003(3)
C8AA 0.019(3) 0.019(3) 0.021(3) -0.001(2) 0.006(2) 0.005(2)
C6 0.019(3) 0.015(2) 0.008(2) 0.000 0.0000(18) 0.000
C0BA 0.017(3) 0.012(3) 0.016(3) -0.005(2) 0.003(2) -0.001(2)
C1BA 0.019(3) 0.015(2) 0.008(2) 0.000 0.0000(18) 0.000
Co1 0.0191(6) 0.0098(5) 0.0140(5) 0.000 -0.0005(4) 0.000
N2 0.019(2) 0.013(2) 0.0153(18) 0.0003(15) 0.0004(15) -0.0049(14)
C4 0.019(2) 0.013(2) 0.0153(18) 0.0003(15) 0.0004(15) -0.0049(14)
C7 0.021(3) 0.016(3) 0.011(3) 0.005(2) 0.003(2) 0.006(3)
C9 0.025(5) 0.005(4) 0.028(5) 0.000 -0.008(4) 0.000
N10 0.039(5) 0.025(4) 0.015(4) 0.000 0.005(3) 0.000
N6 0.041(5) 0.027(4) 0.017(4) 0.000 0.004(3) 0.000
N1AA 0.028(3) 0.016(3) 0.024(3) 0.000(2) -0.006(2) -0.002(2)
C1AA 0.023(4) 0.014(4) 0.016(4) 0.000 -0.005(4) 0.000
C10 0.026(3) 0.032(3) 0.018(3) 0.004(3) -0.006(2) 0.004(3)
C1 0.025(3) 0.025(3) 0.020(3) -0.001(3) -0.001(2) 0.004(3)

loop_
_atom_type_symbol
_atom_type_description
_atom_type_scat_dispersion_real
_atom_type_scat_dispersion_imag
_atom_type_scat_source
C C 0.0033 0.0016 'International Tables Vol C Tables 4.2.6.8 and 6.1.1.4'
H H 0.0000 0.0000 'International Tables Vol C Tables 4.2.6.8 and 6.1.1.4'
Co Co 0.3494 0.9721 'International Tables Vol C Tables 4.2.6.8 and 6.1.1.4'
Er Er -0.2586 4.9576 'International Tables Vol C Tables 4.2.6.8 and 6.1.1.4'
N N 0.0061 0.0033 'International Tables Vol C Tables 4.2.6.8 and 6.1.1.4'
O O 0.0106 0.0060 'International Tables Vol C Tables 4.2.6.8 and 6.1.1.4'

loop_
_geom_angle_atom_site_label_1
_geom_angle_atom_site_label_2
_geom_angle_atom_site_label_3
_geom_angle
_geom_angle_site_symmetry_1
_geom_angle_site_symmetry_3
Er1 Er1 Er2 60.803(13) 8_565 .
O0AA Er1 Er1 81.88(8) . 8_565
O0AA Er1 Er2 37.21(8) . .
O0AA Er1 O5 64.48(11) . .
O0AA Er1 O4 143.84(11) . .
O0AA Er1 N0AA 67.47(12) . .
O0AA Er1 N8 130.36(12) . .
O0AA Er1 N2 102.31(13) . .
O5 Er1 Er1 81.58(8) . 8_565
O5 Er1 Er2 36.96(8) . .
O5 Er1 O4 151.29(12) . .
O5 Er1 N0AA 130.01(12) . .
O5 Er1 N8 67.99(12) . .
O5 Er1 N2 101.44(13) . .
O3 Er1 Er1 38.16(9) . 8_565
O3 Er1 Er2 81.80(11) . .
O3 Er1 O0AA 114.47(13) . .
O3 Er1 O5 79.65(14) . .
O3 Er1 O4 81.09(14) . .
O3 Er1 N0AA 134.42(14) . .
O3 Er1 N8 68.78(13) . .
O3 Er1 N2 138.84(13) . .
O1 Er1 Er1 37.67(9) . 8_565
O1 Er1 Er2 80.46(11) . .
O1 Er1 O0AA 78.55(14) . .
O1 Er1 O5 113.02(13) . .
O1 Er1 O3 67.38(14) . .
O1 Er1 O4 78.29(14) . .
O1 Er1 N0AA 68.81(13) . .
O1 Er1 N8 134.93(14) . .
O1 Er1 N2 141.34(13) . .
O4 Er1 Er1 96.07(8) . 8_565
O4 Er1 Er2 156.61(8) . .
O4 Er1 N0AA 78.40(12) . .
O4 Er1 N8 85.26(12) . .
O4 Er1 N2 79.72(13) . .
N0AA Er1 Er1 104.74(9) . 8_565
N0AA Er1 Er2 102.86(9) . .
N8 Er1 Er1 104.81(9) . 8_565
N8 Er1 Er2 103.20(9) . .
N8 Er1 N0AA 147.47(13) . .
N2 Er1 Er1 175.57(10) . 8_565
N2 Er1 Er2 123.48(10) . .
N2 Er1 N0AA 75.88(13) . .
N2 Er1 N8 73.62(13) . .
Er1 Er2 Er1 58.39(3) 8_565 .
O0AA Er2 Er1 37.30(9) 8_565 8_565
O0AA Er2 Er1 79.91(9) 8_565 .
O0AA Er2 Er1 79.92(9) . 8_565
O0AA Er2 Er1 37.30(9) . .
O0AA Er2 O0AA 78.97(17) . 8_565
O0AA Er2 N7 132.09(10) . .
O0AA Er2 N7 132.09(11) 8_565 .
O0AA Er2 N9 69.16(13) . .
O0AA Er2 N9 69.16(13) 8_565 .
O0AA Er2 O1AA 148.12(12) 8_565 8_565
O0AA Er2 O1AA 87.20(12) 8_565 .
O0AA Er2 O1AA 148.12(12) . .
O0AA Er2 O1AA 87.20(13) . 8_565
O5 Er2 Er1 37.39(8) 8_565 8_565
O5 Er2 Er1 79.82(9) 8_565 .
O5 Er2 Er1 37.39(8) . .
O5 Er2 Er1 79.82(9) . 8_565
O5 Er2 O0AA 64.92(12) . .
O5 Er2 O0AA 112.43(12) . 8_565
O5 Er2 O0AA 112.43(12) 8_565 .
O5 Er2 O0AA 64.91(12) 8_565 8_565
O5 Er2 O5 78.59(17) 8_565 .
O5 Er2 N7 68.93(12) 8_565 .
O5 Er2 N7 68.93(12) . .
O5 Er2 N9 132.35(10) 8_565 .
O5 Er2 N9 132.35(10) . .
O5 Er2 O1AA 146.56(12) 8_565 8_565
O5 Er2 O1AA 86.57(13) 8_565 .
O5 Er2 O1AA 146.56(12) . .
O5 Er2 O1AA 86.57(13) . 8_565
N7 Er2 Er1 104.24(11) . .
N7 Er2 Er1 104.24(11) . 8_565
N7 Er2 N9 147.16(17) . .
N9 Er2 Er1 104.33(11) . .
N9 Er2 Er1 104.33(11) . 8_565
O1AA Er2 Er1 164.26(9) . .
O1AA Er2 Er1 164.26(9) 8_565 8_565
O1AA Er2 Er1 105.88(9) . 8_565
O1AA Er2 Er1 105.88(9) 8_565 .
O1AA Er2 N7 77.81(12) . .
O1AA Er2 N7 77.81(12) 8_565 .
O1AA Er2 N9 79.10(13) . .
O1AA Er2 N9 79.10(13) 8_565 .
O1AA Er2 O1AA 89.83(18) . 8_565
Er2 O0AA Er1 105.50(13) . .
C0BA O0AA Er1 119.8(3) . .
C0BA O0AA Er2 118.4(3) . .
Er2 O5 Er1 105.65(13) . .
C3AA O5 Er1 118.9(3) . .
C3AA O5 Er2 119.5(3) . .
Er1 O3 Er1 103.69(18) 8_565 .
C8 O3 Er1 119.97(19) . 8_565
C8 O3 Er1 119.97(19) . .
Er1 O1 Er1 104.67(19) 8_565 .
C6 O1 Er1 120.83(17) . 8_565
C6 O1 Er1 120.83(17) . .
C0AA N7 Er2 95.3(4) . .
C10 N7 Er2 117.1(3) . .
C10 N7 Er2 117.1(3) 8_565 .
C10 N7 C0AA 109.7(4) . .
C10 N7 C0AA 109.7(4) 8_565 .
C10 N7 C10 107.2(6) . 8_565
C4AA N9 Er2 95.0(4) . .
C1 N9 Er2 117.0(3) . .
C1 N9 Er2 117.0(3) 8_565 .
C1 N9 C4AA 110.6(4) . .
C1 N9 C4AA 110.6(4) 8_565 .
C1 N9 C1 106.1(6) 8_565 .
C5 N0AA Er1 119.0(3) . .
C5 N0AA C6AA 106.1(4) . .
C5 N0AA C1BA 110.9(4) . .
C6AA N0AA Er1 113.6(3) . .
C6AA N0AA C1BA 110.4(4) . .
C1BA N0AA Er1 96.6(3) . .
N7 C0AA C3AA 109.0(4) . .
N7 C0AA C3AA 109.0(4) . 8_565
C3AA C0AA C3AA 112.5(6) 8_565 .
O5 C3AA C0AA 111.5(4) . .
O5 C3AA C2AA 111.8(4) . .
C2AA C3AA C0AA 110.3(4) . .
C3AA C2AA C8 113.4(5) . .
N8 C2AA C3AA 108.0(4) . .
N8 C2AA C8 109.0(4) . .
C2AA N8 Er1 96.0(3) . .
C7AA N8 Er1 117.2(3) . .
C7AA N8 C2AA 108.7(4) . .
C7AA N8 C8AA 107.5(4) . .
C8AA N8 Er1 115.7(3) . .
C8AA N8 C2AA 111.1(4) . .
O3 C8 C2AA 111.3(4) . .
O3 C8 C2AA 111.3(4) . 8_565
C2AA C8 C2AA 109.9(6) 8_565 .
N9 C4AA C0BA 109.7(4) . 8_565
N9 C4AA C0BA 109.7(4) . .
C0BA C4AA C0BA 112.2(6) 8_565 .
O1 C6 C1BA 110.8(4) . 8_565
O1 C6 C1BA 110.8(4) . .
C1BA C6 C1BA 111.6(6) . 8_565
O0AA C0BA C4AA 111.8(4) . .
O0AA C0BA C1BA 111.1(4) . .
C1BA C0BA C4AA 111.6(4) . .
N0AA C1BA C6 109.2(4) . .
N0AA C1BA C0BA 108.7(4) . .
C0BA C1BA C6 111.8(4) . .
C4 Co1 C4 92.5(3) . 8
C4 Co1 C7 88.4(2) 8 8
C4 Co1 C7 178.5(2) . 8
C4 Co1 C7 88.4(2) . .
C4 Co1 C7 178.5(2) 8 .
C4 Co1 C9 91.7(2) 8 .
C4 Co1 C9 91.7(2) . .
C4 Co1 C1AA 87.6(2) 8 .
C4 Co1 C1AA 87.6(2) . .
C7 Co1 C7 90.6(3) . 8
C7 Co1 C9 89.4(2) 8 .
C7 Co1 C9 89.4(2) . .
C7 Co1 C1AA 91.3(2) 8 .
C7 Co1 C1AA 91.3(2) . .
C1AA Co1 C9 178.9(3) . .
C4 N2 Er1 142.2(4) . .
N2 C4 Co1 178.5(5) . .
N1AA C7 Co1 177.1(5) . .
N10 C9 Co1 178.8(7) . .
N6 C1AA Co1 177.5(7) . .

loop_
_geom_bond_atom_site_label_1
_geom_bond_atom_site_label_2
_geom_bond_distance
_geom_bond_site_symmetry_2
Er1 Er1 3.5826(14) 8_565
Er1 Er2 3.6722(10) .
Er1 O0AA 2.309(4) .
Er1 O5 2.316(3) .
Er1 O3 2.278(3) .
Er1 O1 2.263(3) .
Er1 O4 2.409(3) .
Er1 N0AA 2.643(4) .
Er1 N8 2.637(4) .
Er1 N2 2.425(5) .
Er2 Er1 3.6722(10) 8_565
Er2 O0AA 2.304(3) .
Er2 O0AA 2.304(3) 8_565
Er2 O5 2.293(3) .
Er2 O5 2.293(3) 8_565
Er2 N7 2.640(6) .
Er2 N9 2.651(6) .
Er2 O1AA 2.356(4) 8_565
Er2 O1AA 2.356(4) .
O0AA C0BA 1.431(5) .
O5 C3AA 1.418(6) .
O3 Er1 2.278(3) 8_565
O3 C8 1.423(8) .
O1 Er1 2.263(3) 8_565
O1 C6 1.431(8) .
N7 C0AA 1.514(9) .
N7 C10 1.478(6) .
N7 C10 1.478(6) 8_565
N9 C4AA 1.495(9) .
N9 C1 1.490(6) .
N9 C1 1.489(6) 8_565
N0AA C5 1.482(6) .
N0AA C6AA 1.485(6) .
N0AA C1BA 1.490(6) .
C0AA C3AA 1.530(6) 8_565
C0AA C3AA 1.530(6) .
C3AA C2AA 1.527(7) .
C2AA N8 1.502(6) .
C2AA C8 1.532(6) .
N8 C7AA 1.479(6) .
N8 C8AA 1.480(6) .
C8 C2AA 1.532(6) 8_565
C4AA C0BA 1.529(6) 8_565
C4AA C0BA 1.529(6) .
C6 C1BA 1.538(6) .
C6 C1BA 1.538(6) 8_565
C0BA C1BA 1.525(7) .
Co1 C4 1.884(5) .
Co1 C4 1.884(6) 8
Co1 C7 1.892(6) .
Co1 C7 1.892(6) 8
Co1 C9 1.929(8) .
Co1 C1AA 1.918(8) .
N2 C4 1.163(7) .
C7 N1AA 1.161(7) .
C9 N10 1.145(9) .
N6 C1AA 1.154(9) .

loop_
_smtbx_masks_void_nr
_smtbx_masks_void_average_x
_smtbx_masks_void_average_y
_smtbx_masks_void_average_z
_smtbx_masks_void_volume
_smtbx_masks_void_count_electrons
_smtbx_masks_void_content
1 -0.035 0.250 0.349 345.1 101.4 10H2O
2 0.035 -0.250 0.651 345.1 103.2 10H2O
3 0.465 0.250 0.151 345.1 100.4 10H2O
4 0.535 0.750 0.849 345.1 104.2 10H2O
